data_7101255
loop_
_publ_author_name
'Jun He'
'Ye-Gao Yin'
'Tao Wu'
'Dan Li'

_publ_section_title
;
Design and solvothermal synthesis of luminescent
copper(I)-pyrazolate coordination oligomer and polymer frameworks
;
_journal_issue 27
_journal_name_full 'Chemical Communications'
_journal_paper_doi 10.1039/b601009a
_journal_year 2006
_chemical_formula_sum 'C15 H21 Cu3 N6'
_chemical_formula_weight 476.00
_chemical_name_systematic
;
?
;
_space_group_IT_number 2
_symmetry_cell_setting triclinic
_symmetry_space_group_name_Hall '-P 1'
_symmetry_space_group_name_H-M 'P -1'
_atom_sites_solution_hydrogens geom
_atom_sites_solution_primary direct
_atom_sites_solution_secondary difmap
_audit_creation_method SHELXL-97
_cell_angle_alpha 69.5260(10)
_cell_angle_beta 75.178(2)
_cell_angle_gamma 81.239(2)
_cell_formula_units_Z 2
_cell_length_a 8.5774(8)
_cell_length_b 10.2884(10)
_cell_length_c 11.4238(11)
_cell_measurement_temperature 298(2)
_cell_volume 910.82(15)
_computing_cell_refinement 'SAINT-PLUS, Ver. 6.0, 1997'
_computing_data_collection 'SMART, 1998.'
_computing_data_reduction 'SAINT-PLUS, Ver. 6.0, 1997'
_computing_molecular_graphics 'XP, Ver. 6.10, Bruker AXS Inc., 2000.'
_computing_publication_material 'SHELXTL-Bruker AXS Inc., 1998.'
_computing_structure_refinement 'SHELXL-97 (Sheldrick, 1997)'
_computing_structure_solution 'SHELXS-97 (Sheldrick, 1990)'
_diffrn_ambient_temperature 298(2)
_diffrn_measured_fraction_theta_full 0.989
_diffrn_measured_fraction_theta_max 0.989
_diffrn_measurement_device_type 'Bruker Apex CCD'
_diffrn_measurement_method '/w scan'
_diffrn_radiation_monochromator graphite
_diffrn_radiation_source 'fine-focus sealed tube'
_diffrn_radiation_type MoK\a
_diffrn_radiation_wavelength 0.71073
_diffrn_reflns_av_R_equivalents 0.0226
_diffrn_reflns_av_sigmaI/netI 0.0343
_diffrn_reflns_limit_h_max 10
_diffrn_reflns_limit_h_min -10
_diffrn_reflns_limit_k_max 12
_diffrn_reflns_limit_k_min -12
_diffrn_reflns_limit_l_max 13
_diffrn_reflns_limit_l_min -14
_diffrn_reflns_number 7160
_diffrn_reflns_theta_full 26.00
_diffrn_reflns_theta_max 26.00
_diffrn_reflns_theta_min 2.12
_exptl_absorpt_coefficient_mu 3.479
_exptl_absorpt_correction_T_max 0.5732
_exptl_absorpt_correction_T_min 0.4425
_exptl_absorpt_correction_type multi-scan
_exptl_absorpt_process_details 'SADABS (Bruker, 2002)'
_exptl_crystal_colour yellowish
_exptl_crystal_density_diffrn 1.736
_exptl_crystal_density_method 'not measured'
_exptl_crystal_description block
_exptl_crystal_F_000 480
_exptl_crystal_size_max 0.28
_exptl_crystal_size_mid 0.20
_exptl_crystal_size_min 0.18
_refine_diff_density_max 0.414
_refine_diff_density_min -0.374
_refine_diff_density_rms 0.090
_refine_ls_extinction_method none
_refine_ls_goodness_of_fit_ref 1.014
_refine_ls_hydrogen_treatment mixed
_refine_ls_matrix_type full
_refine_ls_number_parameters 223
_refine_ls_number_reflns 3549
_refine_ls_number_restraints 0
_refine_ls_restrained_S_all 1.014
_refine_ls_R_factor_all 0.0381
_refine_ls_R_factor_gt 0.0327
_refine_ls_shift/su_max 0.001
_refine_ls_shift/su_mean 0.000
_refine_ls_structure_factor_coef Fsqd
_refine_ls_weighting_details 'calc w=1/[\s^2^(Fo^2^)+(0.0537P)^2^+0.1369P] where P=(Fo^2^+2Fc^2^)/3'
_refine_ls_weighting_scheme calc
_refine_ls_wR_factor_gt 0.0838
_refine_ls_wR_factor_ref 0.0873
_reflns_number_gt 3092
_reflns_number_total 3549
_reflns_threshold_expression >2sigma(I)
_cod_data_source_file b601009a.txt
_cod_depositor_comments
;
The following automatic conversions were performed:
'_symmetry_cell_setting' value 'Triclinic' changed to 'triclinic'
according to '/home/saulius/struct/CIF-dictionaries/cif_core.dic'
dictionary named 'cif_core.dic' version 2.4.1 from
2010-06-29.

'_exptl_absorpt_correction_type' value 'Multi-scan' changed
to 'multi-scan' according to
'/home/saulius/struct/CIF-dictionaries/cif_core.dic' dictionary named
'cif_core.dic' version 2.4.1 from 2010-06-29.

Automatic conversion script
Id: cif_fix_enum 1527 2010-12-29 10:47:43Z saulius 
;
_cod_original_sg_symbol_H-M P-1
_cod_database_code 7101255

loop_
_symmetry_equiv_pos_as_xyz
'x, y, z'
'-x, -y, -z'

loop_
_atom_site_label
_atom_site_type_symbol
_atom_site_fract_x
_atom_site_fract_y
_atom_site_fract_z
_atom_site_U_iso_or_equiv
_atom_site_adp_type
_atom_site_occupancy
_atom_site_symmetry_multiplicity
_atom_site_calc_flag
_atom_site_refinement_flags
Cu1 Cu 0.62726(4) 0.91453(3) 0.23600(3) 0.04259(12) Uani 1 1 d .
Cu2 Cu 0.47450(4) 0.77698(4) 0.53378(3) 0.04073(12) Uani 1 1 d .
N1 N 0.2347(3) 0.9957(2) 0.5422(2) 0.0378(5) Uani 1 1 d .
N2 N 0.2945(3) 0.8667(2) 0.6102(2) 0.0368(5) Uani 1 1 d .
N3 N 0.6396(3) 0.6783(2) 0.4524(2) 0.0409(5) Uani 1 1 d .
N4 N 0.7033(3) 0.7381(2) 0.3242(2) 0.0395(5) Uani 1 1 d .
N5 N 0.5441(3) 1.0841(2) 0.1411(2) 0.0406(5) Uani 1 1 d .
N6 N 0.4170(3) 1.1565(2) 0.1987(2) 0.0406(5) Uani 1 1 d .
C1 C 0.0037(4) 1.1651(3) 0.5686(3) 0.0514(8) Uani 1 1 d .
H1A H 0.0121 1.1884 0.4782 0.077 Uiso 1 1 calc R
H1B H 0.0459 1.2370 0.5845 0.077 Uiso 1 1 calc R
H1C H -0.1076 1.1564 0.6124 0.077 Uiso 1 1 calc R
C2 C 0.0985(3) 1.0302(3) 0.6161(3) 0.0400(6) Uani 1 1 d .
C3 C 0.0698(4) 0.9248(3) 0.7323(3) 0.0448(7) Uani 1 1 d .
H3A H -0.0162 0.9223 0.8016 0.054 Uiso 1 1 calc R
C4 C 0.1940(4) 0.8241(3) 0.7249(3) 0.0414(6) Uani 1 1 d .
C5 C 0.2291(4) 0.6872(3) 0.8221(3) 0.0514(7) Uani 1 1 d .
H5A H 0.3357 0.6838 0.8358 0.077 Uiso 1 1 calc R
H5B H 0.2226 0.6129 0.7914 0.077 Uiso 1 1 calc R
H5C H 0.1513 0.6773 0.9013 0.077 Uiso 1 1 calc R
C6 C 0.6656(5) 0.4570(4) 0.6269(3) 0.0607(9) Uani 1 1 d .
H6A H 0.5720 0.4986 0.6712 0.091 Uiso 1 1 calc R
H6B H 0.7538 0.4453 0.6680 0.091 Uiso 1 1 calc R
H6C H 0.6418 0.3680 0.6288 0.091 Uiso 1 1 calc R
C7 C 0.7111(4) 0.5494(3) 0.4908(3) 0.0442(7) Uani 1 1 d .
C8 C 0.8217(4) 0.5263(3) 0.3879(3) 0.0488(7) Uani 1 1 d .
H8A H 0.8883 0.4461 0.3876 0.059 Uiso 1 1 calc R
C9 C 0.8137(3) 0.6457(3) 0.2857(3) 0.0432(7) Uani 1 1 d .
C10 C 0.9057(4) 0.6818(4) 0.1496(3) 0.0613(9) Uani 1 1 d .
H10A H 0.8762 0.7763 0.1035 0.092 Uiso 1 1 calc R
H10B H 0.8805 0.6209 0.1107 0.092 Uiso 1 1 calc R
H10C H 1.0196 0.6714 0.1470 0.092 Uiso 1 1 calc R
C11 C 0.7131(4) 1.1006(4) -0.0732(3) 0.0618(9) Uani 1 1 d .
H11A H 0.7118 1.1560 -0.1603 0.093 Uiso 1 1 calc R
H11B H 0.6980 1.0057 -0.0605 0.093 Uiso 1 1 calc R
H11C H 0.8151 1.1057 -0.0554 0.093 Uiso 1 1 calc R
C12 C 0.5789(4) 1.1547(3) 0.0156(3) 0.0450(7) Uani 1 1 d .
C13 C 0.2415(4) 1.3718(3) 0.1393(3) 0.0617(9) Uani 1 1 d .
H13A H 0.1990 1.3419 0.2302 0.093 Uiso 1 1 calc R
H13B H 0.1573 1.3763 0.0962 0.093 Uiso 1 1 calc R
H13C H 0.2818 1.4621 0.1124 0.093 Uiso 1 1 calc R
C14 C 0.3759(4) 1.2706(3) 0.1068(3) 0.0449(7) Uani 1 1 d .
C15 C 0.4748(4) 1.2726(3) -0.0093(3) 0.0500(7) Uani 1 1 d .
H15A H 0.4722 1.3398 -0.0885 0.060 Uiso 1 1 calc R
Cu3 Cu 0.33317(4) 1.08127(3) 0.37252(3) 0.04105(12) Uani 1 1 d .

loop_
_atom_site_aniso_label
_atom_site_aniso_U_11
_atom_site_aniso_U_22
_atom_site_aniso_U_33
_atom_site_aniso_U_23
_atom_site_aniso_U_13
_atom_site_aniso_U_12
Cu1 0.0462(2) 0.0356(2) 0.0396(2) -0.00721(15) -0.00887(16) 0.00303(15)
Cu2 0.0407(2) 0.0405(2) 0.0370(2) -0.01317(15) -0.00560(15) 0.00575(15)
N1 0.0425(13) 0.0354(12) 0.0341(12) -0.0110(10) -0.0088(10) 0.0017(10)
N2 0.0383(12) 0.0385(12) 0.0309(11) -0.0106(9) -0.0067(9) 0.0027(9)
N3 0.0425(13) 0.0361(12) 0.0392(13) -0.0108(10) -0.0066(10) 0.0037(10)
N4 0.0400(13) 0.0363(12) 0.0371(13) -0.0100(10) -0.0046(10) 0.0009(10)
N5 0.0428(13) 0.0396(13) 0.0336(12) -0.0074(10) -0.0064(10) -0.0007(10)
N6 0.0449(13) 0.0379(12) 0.0325(12) -0.0049(10) -0.0079(10) -0.0004(10)
C1 0.0477(17) 0.0488(18) 0.058(2) -0.0217(15) -0.0156(15) 0.0116(14)
C2 0.0391(15) 0.0403(15) 0.0431(16) -0.0191(12) -0.0073(12) 0.0004(12)
C3 0.0467(17) 0.0462(17) 0.0379(15) -0.0161(13) 0.0002(13) -0.0025(13)
C4 0.0441(16) 0.0458(16) 0.0308(14) -0.0112(12) -0.0037(12) -0.0038(12)
C5 0.0572(19) 0.0483(17) 0.0379(16) -0.0038(13) -0.0052(14) -0.0050(14)
C6 0.076(2) 0.0480(18) 0.0488(19) -0.0078(15) -0.0163(17) 0.0072(16)
C7 0.0517(18) 0.0376(15) 0.0433(16) -0.0114(13) -0.0175(14) 0.0052(13)
C8 0.0508(18) 0.0377(16) 0.0572(19) -0.0180(14) -0.0148(15) 0.0111(13)
C9 0.0402(15) 0.0428(16) 0.0478(17) -0.0194(13) -0.0089(13) 0.0036(12)
C10 0.064(2) 0.059(2) 0.052(2) -0.0202(16) 0.0015(16) 0.0033(17)
C11 0.058(2) 0.072(2) 0.0468(19) -0.0170(17) 0.0027(16) -0.0062(17)
C12 0.0483(17) 0.0489(17) 0.0316(14) -0.0052(12) -0.0049(12) -0.0100(13)
C13 0.069(2) 0.0489(19) 0.060(2) -0.0122(16) -0.0196(18) 0.0133(16)
C14 0.0509(18) 0.0391(15) 0.0402(16) -0.0043(12) -0.0148(13) -0.0019(13)
C15 0.058(2) 0.0493(18) 0.0320(15) 0.0003(13) -0.0092(14) -0.0077(15)
Cu3 0.0473(2) 0.0393(2) 0.03003(19) -0.00629(15) -0.00572(15) -0.00053(15)

loop_
_atom_type_symbol
_atom_type_description
_atom_type_scat_dispersion_real
_atom_type_scat_dispersion_imag
_atom_type_scat_source
C C 0.0033 0.0016 'International Tables Vol C Tables 4.2.6.8 and 6.1.1.4'
H H 0.0000 0.0000 'International Tables Vol C Tables 4.2.6.8 and 6.1.1.4'
N N 0.0061 0.0033 'International Tables Vol C Tables 4.2.6.8 and 6.1.1.4'
Cu Cu 0.3201 1.2651 'International Tables Vol C Tables 4.2.6.8 and 6.1.1.4'

loop_
_geom_angle_atom_site_label_1
_geom_angle_atom_site_label_2
_geom_angle_atom_site_label_3
_geom_angle
_geom_angle_site_symmetry_3
N5 Cu1 N4 175.42(11) .
N2 Cu2 N3 173.91(11) .
N2 Cu2 Cu3 86.23(7) 2_676
N3 Cu2 Cu3 99.85(8) 2_676
C2 N1 N2 108.0(2) .
C2 N1 Cu3 131.5(2) .
N2 N1 Cu3 120.27(17) .
C4 N2 N1 108.0(2) .
C4 N2 Cu2 131.2(2) .
N1 N2 Cu2 120.59(17) .
C7 N3 N4 108.0(2) .
C7 N3 Cu2 133.3(2) .
N4 N3 Cu2 118.50(18) .
C9 N4 N3 107.7(2) .
C9 N4 Cu1 131.9(2) .
N3 N4 Cu1 120.33(18) .
C12 N5 N6 108.0(2) .
C12 N5 Cu1 131.4(2) .
N6 N5 Cu1 120.49(17) .
C14 N6 N5 107.7(2) .
C14 N6 Cu3 133.5(2) .
N5 N6 Cu3 118.66(17) .
N1 C2 C3 108.9(3) .
N1 C2 C1 120.8(3) .
C3 C2 C1 130.3(3) .
C4 C3 C2 106.2(3) .
N2 C4 C3 108.9(3) .
N2 C4 C5 120.5(3) .
C3 C4 C5 130.6(3) .
N3 C7 C8 108.8(3) .
N3 C7 C6 120.6(3) .
C8 C7 C6 130.5(3) .
C9 C8 C7 106.1(3) .
N4 C9 C8 109.3(3) .
N4 C9 C10 120.3(3) .
C8 C9 C10 130.4(3) .
N5 C12 C15 109.0(3) .
N5 C12 C11 120.4(3) .
C15 C12 C11 130.6(3) .
N6 C14 C15 109.2(3) .
N6 C14 C13 120.6(3) .
C15 C14 C13 130.2(3) .
C14 C15 C12 106.1(3) .
N6 Cu3 N1 173.79(10) .
N6 Cu3 Cu2 98.66(8) 2_676
N1 Cu3 Cu2 87.55(7) 2_676

loop_
_geom_bond_atom_site_label_1
_geom_bond_atom_site_label_2
_geom_bond_distance
_geom_bond_site_symmetry_2
Cu1 N5 1.850(2) .
Cu1 N4 1.852(2) .
Cu2 N2 1.854(2) .
Cu2 N3 1.858(2) .
Cu2 Cu3 2.9534(5) 2_676
N1 C2 1.335(3) .
N1 N2 1.379(3) .
N1 Cu3 1.855(2) .
N2 C4 1.337(3) .
N3 C7 1.345(4) .
N3 N4 1.373(3) .
N4 C9 1.341(4) .
N5 C12 1.339(4) .
N5 N6 1.380(3) .
N6 C14 1.344(4) .
N6 Cu3 1.850(2) .
C1 C2 1.496(4) .
C2 C3 1.380(4) .
C3 C4 1.376(4) .
C4 C5 1.502(4) .
C6 C7 1.497(4) .
C7 C8 1.377(4) .
C8 C9 1.375(4) .
C9 C10 1.496(4) .
C11 C12 1.505(4) .
C12 C15 1.382(5) .
C13 C14 1.495(4) .
C14 C15 1.374(4) .
Cu3 Cu2 2.9534(5) 2_676
